data_4300794
loop_
_publ_author_name
'Du, Shaowu'
'Jeffery, John C.'
'Kautz, Jason A.'
'Lu, Xiu Lian'
'McGrath, Thomas D.'
'Miller, Thomas A.'
'Riis-Johannessen, T.'
'Stone, F. Gordon A.'

_publ_section_title
;
 Reactions of the Dianion [1,1,1-(CO)3-2-Ph-closo-1,2-MnCB9H9]2- with
 Transition-Metal Cations: Facile Insertion and Then Extrusion of Cluster
 Vertexes
;
_journal_coden_ASTM INOCAJ
_journal_issue 8
_journal_name_full 'Inorganic Chemistry'
_journal_page_first 2815
_journal_page_last 2825
_journal_paper_doi 10.1021/ic048345w
_journal_volume 44
_journal_year 2005
_chemical_formula_moiety 'C38 H42 B9 Mn O5 P2 Pt  C H2 Cl2'
_chemical_formula_sum 'C39 H44 B9 Cl2 Mn O5 P2 Pt'
_chemical_formula_weight 1072.90
_space_group_IT_number 2
_symmetry_cell_setting triclinic
_symmetry_space_group_name_Hall '-P 1'
_symmetry_space_group_name_H-M 'P -1'
_atom_sites_solution_hydrogens geom
_atom_sites_solution_primary direct
_atom_sites_solution_secondary difmap
_audit_creation_method SHELXL-97
_cell_angle_alpha 85.961(5)
_cell_angle_beta 78.853(5)
_cell_angle_gamma 81.942(5)
_cell_formula_units_Z 2
_cell_length_a 10.3831(13)
_cell_length_b 11.7188(14)
_cell_length_c 18.555(2)
_cell_measurement_reflns_used 4567
_cell_measurement_temperature 110(2)
_cell_measurement_theta_max 21.28
_cell_measurement_theta_min 2.48
_cell_volume 2191.1(4)
_computing_cell_refinement 'Bruker APEX2 (Bruker, 2003)'
_computing_data_collection 'Bruker APEX2 (Bruker, 2003)'
_computing_data_reduction 'Bruker APEX2 (Bruker, 2003)'
_computing_molecular_graphics 'Bruker SHELXTL (Bruker, 2000)'
_computing_publication_material 'Bruker SHELXTL (Bruker, 2000)'
_computing_structure_refinement 'Bruker SHELXTL (Bruker, 2000)'
_computing_structure_solution 'Bruker SHELXTL (Bruker, 2000)'
_diffrn_ambient_temperature 110(2)
_diffrn_measured_fraction_theta_full 0.992
_diffrn_measured_fraction_theta_max 0.871
_diffrn_measurement_device_type 'Bruker-Nonius X8 Apex CCD area detector'
_diffrn_measurement_method 'phi and omega scans'
_diffrn_radiation_monochromator graphite
_diffrn_radiation_source 'fine-focus sealed tube'
_diffrn_radiation_type MoK\a
_diffrn_radiation_wavelength 0.71073
_diffrn_reflns_av_R_equivalents 0.0719
_diffrn_reflns_av_sigmaI/netI 0.1135
_diffrn_reflns_limit_h_max 14
_diffrn_reflns_limit_h_min -14
_diffrn_reflns_limit_k_max 16
_diffrn_reflns_limit_k_min -13
_diffrn_reflns_limit_l_max 14
_diffrn_reflns_limit_l_min -26
_diffrn_reflns_number 39671
_diffrn_reflns_theta_full 27.00
_diffrn_reflns_theta_max 30.78
_diffrn_reflns_theta_min 2.72
_exptl_absorpt_coefficient_mu 3.714
_exptl_absorpt_correction_T_max 0.929
_exptl_absorpt_correction_T_min 0.565
_exptl_absorpt_correction_type multi-scan
_exptl_absorpt_process_details 'SADABS (Bruker, 2003)'
_exptl_crystal_colour 'dark green'
_exptl_crystal_density_diffrn 1.626
_exptl_crystal_density_method 'not measured'
_exptl_crystal_description rod
_exptl_crystal_F_000 1060
_exptl_crystal_size_max 0.17
_exptl_crystal_size_mid 0.04
_exptl_crystal_size_min 0.03
_refine_diff_density_max 1.520
_refine_diff_density_min -1.412
_refine_diff_density_rms 0.193
_refine_ls_extinction_method none
_refine_ls_goodness_of_fit_ref 1.011
_refine_ls_hydrogen_treatment mixed
_refine_ls_matrix_type full
_refine_ls_number_parameters 543
_refine_ls_number_reflns 11906
_refine_ls_number_restraints 0
_refine_ls_restrained_S_all 1.011
_refine_ls_R_factor_all 0.0875
_refine_ls_R_factor_gt 0.0470
_refine_ls_shift/su_max 0.002
_refine_ls_shift/su_mean 0.000
_refine_ls_structure_factor_coef Fsqd
_refine_ls_weighting_details 'calc w=1/[\s^2^(Fo^2^)+(0.0203P)^2^+0.0000P] where P=(Fo^2^+2Fc^2^)/3'
_refine_ls_weighting_scheme calc
_refine_ls_wR_factor_gt 0.0669
_refine_ls_wR_factor_ref 0.0750
_reflns_number_gt 8533
_reflns_number_total 11906
_reflns_threshold_expression >2sigma(I)
_cod_data_source_file ic048345wsi20041122_010925_4.cif
_cod_data_source_block 7d
_cod_depositor_comments
;
The following automatic conversions were performed:
'_symmetry_cell_setting' value 'Triclinic' changed to 'triclinic'
according to '/home/saulius/struct/CIF-dictionaries/cif_core.dic'
dictionary named 'cif_core.dic' version 2.4.1 from 2010-06-29.

Automatic conversion script
Id: cif_fix_enum 1527 2010-12-29 10:47:43Z saulius 
;
_cod_original_cell_volume 2191.1(5)
_cod_original_sg_symbol_H-M 'P -1 '
_cod_database_code 4300794

loop_
_symmetry_equiv_pos_as_xyz
'x, y, z'
'-x, -y, -z'

loop_
_atom_site_label
_atom_site_type_symbol
_atom_site_fract_x
_atom_site_fract_y
_atom_site_fract_z
_atom_site_U_iso_or_equiv
_atom_site_adp_type
_atom_site_occupancy
_atom_site_symmetry_multiplicity
_atom_site_calc_flag
_atom_site_refinement_flags
_atom_site_disorder_assembly
_atom_site_disorder_group
Mn Mn 0.31576(6) 1.73273(5) 0.85649(3) 0.01576(14) Uani 1 1 d . . .
C1 C 0.3561(4) 1.8957(3) 0.7952(2) 0.0162(9) Uani 1 1 d . . .
B3 B 0.4925(5) 1.8039(4) 0.8091(3) 0.0184(11) Uani 1 1 d . . .
H3 H 0.5466 1.8132 0.8546 0.022 Uiso 1 1 calc R . .
B4 B 0.4935(4) 1.9104(4) 0.7305(3) 0.0163(10) Uani 1 1 d . . .
H4 H 0.5486 1.9870 0.7263 0.020 Uiso 1 1 calc R . .
B5 B 0.3385(5) 1.9225(4) 0.7056(3) 0.0163(10) Uani 1 1 d . . .
H5 H 0.2929 2.0081 0.6854 0.020 Uiso 1 1 calc R . .
B6 B 0.2420(5) 1.8264(4) 0.7644(3) 0.0166(10) Uani 1 1 d . . .
H6 H 0.1324 1.8484 0.7821 0.020 Uiso 1 1 calc R . .
B7 B 0.4705(5) 1.6602(4) 0.7726(3) 0.0178(11) Uani 1 1 d . . .
B9 B 0.4690(5) 1.8426(4) 0.6463(3) 0.0180(11) Uani 1 1 d . . .
H9 H 0.5068 1.8727 0.5884 0.022 Uiso 1 1 calc R . .
B10 B 0.3119(5) 1.7945(4) 0.6707(3) 0.0177(11) Uani 1 1 d . . .
H10 H 0.2481 1.7956 0.6283 0.021 Uiso 1 1 calc R . .
B11 B 0.3155(5) 1.6825(4) 0.7409(3) 0.0181(11) Uani 1 1 d . . .
H11 H 0.2582 1.6087 0.7397 0.022 Uiso 1 1 calc R . .
B12 B 0.4545(5) 1.6915(4) 0.6713(3) 0.0209(11) Uani 1 1 d . . .
H12 H 0.4843 1.6243 0.6290 0.025 Uiso 1 1 calc R . .
C11 C 0.3112(4) 1.9999(3) 0.8427(2) 0.0168(9) Uani 1 1 d . . .
C12 C 0.4023(4) 2.0533(4) 0.8710(2) 0.0215(10) Uani 1 1 d . . .
H12a H 0.4933 2.0225 0.8619 0.026 Uiso 1 1 calc R . .
C13 C 0.3610(4) 2.1507(4) 0.9122(2) 0.0234(10) Uani 1 1 d . . .
H13 H 0.4242 2.1859 0.9308 0.028 Uiso 1 1 calc R . .
C14 C 0.2301(4) 2.1967(4) 0.9264(2) 0.0235(10) Uani 1 1 d . . .
H14 H 0.2030 2.2638 0.9543 0.028 Uiso 1 1 calc R . .
C15 C 0.1383(4) 2.1451(4) 0.9001(2) 0.0256(11) Uani 1 1 d . . .
H15 H 0.0473 2.1758 0.9104 0.031 Uiso 1 1 calc R . .
C16 C 0.1793(4) 2.0475(3) 0.8582(2) 0.0205(10) Uani 1 1 d . . .
H16 H 0.1154 2.0129 0.8399 0.025 Uiso 1 1 calc R . .
C21 C 0.3718(4) 1.7462(4) 0.9422(2) 0.0219(10) Uani 1 1 d . . .
O21 O 0.4082(3) 1.7503(3) 0.99579(17) 0.0342(8) Uani 1 1 d . . .
C22 C 0.3067(4) 1.5837(4) 0.8783(2) 0.0234(10) Uani 1 1 d . . .
O22 O 0.3025(3) 1.4858(3) 0.89033(17) 0.0327(8) Uani 1 1 d . . .
C23 C 0.1448(4) 1.7653(4) 0.9014(2) 0.0220(10) Uani 1 1 d . . .
O23 O 0.0367(3) 1.7820(3) 0.93320(17) 0.0323(8) Uani 1 1 d . . .
O71 O 0.5514(3) 1.5584(2) 0.78529(15) 0.0190(6) Uani 1 1 d . . .
C71 C 0.5449(4) 1.4536(3) 0.7514(3) 0.0274(11) Uani 1 1 d . . .
H71A H 0.5791 1.4606 0.6978 0.033 Uiso 1 1 calc R . .
H71B H 0.4521 1.4373 0.7590 0.033 Uiso 1 1 calc R . .
C72 C 0.6273(4) 1.3583(4) 0.7859(3) 0.0345(12) Uani 1 1 d . . .
H72A H 0.5946 1.3546 0.8397 0.041 Uiso 1 1 calc R . .
H72B H 0.6181 1.2839 0.7665 0.041 Uiso 1 1 calc R . .
O72 O 0.7633(3) 1.3748(3) 0.7717(2) 0.0364(8) Uani 1 1 d . . .
H72 H 0.7723 1.4346 0.7917 0.044 Uiso 1 1 calc R . .
Pt Pt 0.631830(16) 1.753594(14) 0.703620(9) 0.01385(5) Uani 1 1 d . . .
P1 P 0.81477(10) 1.75890(9) 0.76031(6) 0.0148(2) Uani 1 1 d . . .
C81 C 0.9607(4) 1.7390(3) 0.6869(2) 0.0174(9) Uani 1 1 d . . .
H81A H 0.9696 1.8119 0.6571 0.021 Uiso 1 1 calc R . .
H81B H 1.0412 1.7179 0.7085 0.021 Uiso 1 1 calc R . .
C82 C 0.9468(4) 1.6435(3) 0.6377(2) 0.0169(9) Uani 1 1 d . . .
H82A H 0.9454 1.5688 0.6661 0.020 Uiso 1 1 calc R . .
H82B H 1.0224 1.6358 0.5959 0.020 Uiso 1 1 calc R . .
C111 C 0.8173(4) 1.8937(3) 0.8014(2) 0.0151(9) Uani 1 1 d . . .
C112 C 0.7921(4) 1.9043(4) 0.8771(2) 0.0210(10) Uani 1 1 d . . .
H112 H 0.7791 1.8379 0.9086 0.025 Uiso 1 1 calc R . .
C113 C 0.7857(4) 2.0099(4) 0.9073(3) 0.0282(11) Uani 1 1 d . . .
H113 H 0.7674 2.0160 0.9591 0.034 Uiso 1 1 calc R . .
C114 C 0.8063(4) 2.1067(4) 0.8616(3) 0.0235(10) Uani 1 1 d . . .
H114 H 0.8023 2.1794 0.8821 0.028 Uiso 1 1 calc R . .
C115 C 0.8326(4) 2.0980(4) 0.7860(3) 0.0255(11) Uani 1 1 d . . .
H115 H 0.8478 2.1645 0.7548 0.031 Uiso 1 1 calc R . .
C116 C 0.8367(4) 1.9926(4) 0.7559(2) 0.0227(10) Uani 1 1 d . . .
H116 H 0.8529 1.9873 0.7040 0.027 Uiso 1 1 calc R . .
C121 C 0.8396(4) 1.6426(3) 0.8288(2) 0.0161(9) Uani 1 1 d . . .
C122 C 0.7328(4) 1.6156(4) 0.8822(2) 0.0222(10) Uani 1 1 d . . .
H122 H 0.6483 1.6593 0.8830 0.027 Uiso 1 1 calc R . .
C123 C 0.7475(4) 1.5265(4) 0.9340(3) 0.0298(11) Uani 1 1 d . . .
H123 H 0.6734 1.5092 0.9699 0.036 Uiso 1 1 calc R . .
C124 C 0.8708(5) 1.4622(4) 0.9336(3) 0.0304(11) Uani 1 1 d . . .
H124 H 0.8815 1.4008 0.9691 0.037 Uiso 1 1 calc R . .
C125 C 0.9770(4) 1.4884(4) 0.8814(3) 0.0280(11) Uani 1 1 d . . .
H125 H 1.0613 1.4444 0.8809 0.034 Uiso 1 1 calc R . .
C126 C 0.9630(4) 1.5786(3) 0.8289(2) 0.0226(10) Uani 1 1 d . . .
H126 H 1.0375 1.5962 0.7935 0.027 Uiso 1 1 calc R . .
P2 P 0.79084(10) 1.68294(9) 0.60351(6) 0.0165(2) Uani 1 1 d . . .
C211 C 0.7632(4) 1.5589(4) 0.5588(2) 0.0193(9) Uani 1 1 d . . .
C212 C 0.7005(4) 1.5745(4) 0.4983(3) 0.0314(12) Uani 1 1 d . . .
H212 H 0.6801 1.6500 0.4779 0.038 Uiso 1 1 calc R . .
C213 C 0.6677(5) 1.4803(5) 0.4677(3) 0.0387(13) Uani 1 1 d . . .
H213 H 0.6270 1.4911 0.4257 0.046 Uiso 1 1 calc R . .
C214 C 0.6942(4) 1.3717(4) 0.4982(3) 0.0321(12) Uani 1 1 d . . .
H214 H 0.6707 1.3075 0.4774 0.038 Uiso 1 1 calc R . .
C215 C 0.7546(5) 1.3546(4) 0.5587(3) 0.0363(13) Uani 1 1 d . . .
H215 H 0.7723 1.2790 0.5796 0.044 Uiso 1 1 calc R . .
C216 C 0.7896(4) 1.4486(4) 0.5891(3) 0.0300(11) Uani 1 1 d . . .
H216 H 0.8316 1.4370 0.6307 0.036 Uiso 1 1 calc R . .
C221 C 0.8284(4) 1.7935(4) 0.5317(2) 0.0198(10) Uani 1 1 d . . .
C222 C 0.7823(4) 1.9093(4) 0.5431(3) 0.0259(11) Uani 1 1 d . . .
H222 H 0.7289 1.9313 0.5888 0.031 Uiso 1 1 calc R . .
C223 C 0.8133(4) 1.9919(4) 0.4887(3) 0.0319(12) Uani 1 1 d . . .
H223 H 0.7811 2.0706 0.4973 0.038 Uiso 1 1 calc R . .
C224 C 0.8905(4) 1.9623(4) 0.4218(3) 0.0346(12) Uani 1 1 d . . .
H224 H 0.9106 2.0201 0.3844 0.042 Uiso 1 1 calc R . .
C225 C 0.9383(5) 1.8476(4) 0.4098(3) 0.0356(12) Uani 1 1 d . . .
H225 H 0.9916 1.8263 0.3639 0.043 Uiso 1 1 calc R . .
C226 C 0.9083(4) 1.7635(4) 0.4649(2) 0.0287(11) Uani 1 1 d . . .
H226 H 0.9426 1.6850 0.4568 0.034 Uiso 1 1 calc R . .
C100 C 0.2876(6) 1.2538(5) 1.7207(4) 0.0662(19) Uani 0.75(2) 1 d P A 1
H10A H 0.2496 1.1809 1.7207 0.079 Uiso 0.75(2) 1 calc PR A 1
H10B H 0.3114 1.2585 1.7694 0.079 Uiso 0.75(2) 1 calc PR A 1
Cl1A Cl 0.1683(3) 1.3701(3) 1.7069(2) 0.0592(19) Uani 0.75(2) 1 d P A 1
C101 C 0.2876(6) 1.2538(5) 1.7207(4) 0.0662(19) Uani 0.25(2) 1 d P A 2
H10C H 0.2660 1.1736 1.7274 0.079 Uiso 0.25(2) 1 calc PR A 2
H10D H 0.3132 1.2717 1.7669 0.079 Uiso 0.25(2) 1 calc PR A 2
Cl1B Cl 0.149(4) 1.336(4) 1.7156(15) 0.230(14) Uani 0.25(2) 1 d P A 2
Cl2 Cl 0.43123(16) 1.25146(13) 1.65267(9) 0.0613(4) Uani 1 1 d . . .

loop_
_atom_site_aniso_label
_atom_site_aniso_U_11
_atom_site_aniso_U_22
_atom_site_aniso_U_33
_atom_site_aniso_U_23
_atom_site_aniso_U_13
_atom_site_aniso_U_12
Mn 0.0140(3) 0.0171(3) 0.0158(3) -0.0033(3) -0.0015(3) -0.0011(3)
C1 0.014(2) 0.018(2) 0.017(2) -0.0032(18) -0.0050(17) 0.0012(17)
B3 0.020(3) 0.021(3) 0.016(3) -0.005(2) -0.008(2) -0.001(2)
B4 0.015(3) 0.019(3) 0.013(2) 0.000(2) -0.002(2) 0.000(2)
B5 0.019(3) 0.016(3) 0.015(3) -0.001(2) -0.006(2) -0.002(2)
B6 0.014(2) 0.025(3) 0.013(2) -0.003(2) -0.004(2) -0.004(2)
B7 0.016(3) 0.017(3) 0.020(3) -0.003(2) -0.001(2) -0.004(2)
B9 0.019(3) 0.022(3) 0.014(3) 0.000(2) -0.007(2) -0.003(2)
B10 0.015(3) 0.022(3) 0.018(3) -0.005(2) -0.007(2) -0.001(2)
B11 0.015(3) 0.017(3) 0.023(3) -0.002(2) -0.002(2) -0.005(2)
B12 0.016(3) 0.024(3) 0.026(3) -0.005(2) -0.006(2) -0.008(2)
C11 0.014(2) 0.015(2) 0.021(2) 0.0012(18) -0.0031(18) -0.0021(17)
C12 0.018(2) 0.023(2) 0.024(3) -0.006(2) -0.0079(19) 0.0025(19)
C13 0.025(3) 0.020(2) 0.028(3) -0.008(2) -0.009(2) -0.004(2)
C14 0.033(3) 0.015(2) 0.021(2) -0.0042(19) -0.004(2) 0.003(2)
C15 0.023(3) 0.024(3) 0.028(3) -0.006(2) -0.005(2) 0.004(2)
C16 0.014(2) 0.023(2) 0.026(3) -0.007(2) -0.0038(19) -0.0042(19)
C21 0.018(2) 0.022(2) 0.024(3) -0.002(2) 0.001(2) -0.0021(19)
O21 0.034(2) 0.050(2) 0.0219(19) -0.0047(16) -0.0094(15) -0.0100(16)
C22 0.018(2) 0.030(3) 0.022(3) -0.010(2) 0.0000(19) -0.002(2)
O22 0.037(2) 0.0222(19) 0.035(2) -0.0006(15) 0.0035(16) -0.0055(15)
C23 0.025(3) 0.025(3) 0.020(2) 0.0002(19) -0.012(2) -0.007(2)
O23 0.0214(18) 0.039(2) 0.031(2) -0.0016(16) 0.0056(15) 0.0020(15)
O71 0.0197(16) 0.0120(15) 0.0250(17) -0.0046(12) -0.0026(13) -0.0012(12)
C71 0.025(3) 0.019(2) 0.038(3) -0.008(2) -0.002(2) -0.003(2)
C72 0.031(3) 0.021(3) 0.051(3) 0.000(2) -0.010(2) -0.001(2)
O72 0.033(2) 0.0226(19) 0.056(2) -0.0082(17) -0.0186(17) 0.0043(15)
Pt 0.01038(8) 0.01708(9) 0.01411(8) -0.00359(6) -0.00216(6) -0.00055(6)
P1 0.0117(5) 0.0163(6) 0.0170(6) -0.0014(4) -0.0037(4) -0.0023(4)
C81 0.013(2) 0.019(2) 0.019(2) -0.0003(18) -0.0013(18) 0.0000(17)
C82 0.015(2) 0.017(2) 0.019(2) -0.0043(18) -0.0040(18) -0.0015(18)
C111 0.008(2) 0.018(2) 0.020(2) -0.0050(18) -0.0071(17) 0.0032(17)
C112 0.023(2) 0.019(2) 0.022(2) 0.0006(19) -0.0075(19) -0.0026(19)
C113 0.029(3) 0.030(3) 0.026(3) -0.013(2) -0.009(2) 0.008(2)
C114 0.023(2) 0.015(2) 0.035(3) -0.007(2) -0.011(2) 0.0017(19)
C115 0.023(3) 0.017(2) 0.034(3) -0.003(2) -0.001(2) -0.0003(19)
C116 0.022(2) 0.022(2) 0.022(2) -0.002(2) 0.0011(19) -0.0015(19)
C121 0.018(2) 0.014(2) 0.018(2) -0.0014(17) -0.0084(18) -0.0024(18)
C122 0.019(2) 0.023(2) 0.022(2) 0.000(2) -0.0016(19) 0.0022(19)
C123 0.025(3) 0.035(3) 0.025(3) 0.006(2) 0.001(2) -0.001(2)
C124 0.035(3) 0.029(3) 0.027(3) 0.007(2) -0.008(2) -0.002(2)
C125 0.026(3) 0.022(3) 0.037(3) 0.003(2) -0.015(2) 0.006(2)
C126 0.021(2) 0.020(2) 0.028(3) -0.001(2) -0.007(2) -0.0027(19)
P2 0.0141(6) 0.0200(6) 0.0151(6) -0.0040(5) -0.0017(5) -0.0012(5)
C211 0.016(2) 0.025(2) 0.016(2) -0.0064(19) 0.0015(18) -0.0027(19)
C212 0.032(3) 0.033(3) 0.031(3) -0.004(2) -0.008(2) -0.008(2)
C213 0.041(3) 0.052(4) 0.028(3) -0.012(3) -0.010(2) -0.015(3)
C214 0.029(3) 0.033(3) 0.035(3) -0.024(2) 0.003(2) -0.012(2)
C215 0.033(3) 0.026(3) 0.050(4) -0.010(2) -0.010(3) 0.001(2)
C216 0.026(3) 0.033(3) 0.031(3) -0.008(2) -0.005(2) -0.002(2)
C221 0.015(2) 0.025(3) 0.020(2) 0.0038(19) -0.0047(18) -0.0041(19)
C222 0.020(2) 0.028(3) 0.028(3) 0.001(2) -0.003(2) -0.001(2)
C223 0.032(3) 0.021(3) 0.043(3) 0.009(2) -0.012(2) -0.003(2)
C224 0.023(3) 0.047(3) 0.033(3) 0.019(2) -0.007(2) -0.011(2)
C225 0.029(3) 0.046(3) 0.029(3) 0.011(2) 0.002(2) -0.009(2)
C226 0.025(3) 0.031(3) 0.026(3) 0.002(2) 0.003(2) -0.002(2)
C100 0.079(5) 0.046(4) 0.073(5) 0.016(3) -0.011(4) -0.020(4)
Cl1A 0.088(4) 0.0345(18) 0.0426(19) -0.0082(12) 0.0066(16) 0.0127(15)
C101 0.079(5) 0.046(4) 0.073(5) 0.016(3) -0.011(4) -0.020(4)
Cl1B 0.45(4) 0.116(17) 0.106(14) -0.014(12) -0.090(18) 0.100(17)
Cl2 0.0790(12) 0.0580(10) 0.0520(10) 0.0043(8) -0.0241(8) -0.0136(8)

loop_
_atom_type_symbol
_atom_type_description
_atom_type_scat_dispersion_real
_atom_type_scat_dispersion_imag
_atom_type_scat_source
C C 0.0033 0.0016 'International Tables Vol C Tables 4.2.6.8 and 6.1.1.4'
H H 0.0000 0.0000 'International Tables Vol C Tables 4.2.6.8 and 6.1.1.4'
B B 0.0013 0.0007 'International Tables Vol C Tables 4.2.6.8 and 6.1.1.4'
O O 0.0106 0.0060 'International Tables Vol C Tables 4.2.6.8 and 6.1.1.4'
P P 0.1023 0.0942 'International Tables Vol C Tables 4.2.6.8 and 6.1.1.4'
Cl Cl 0.1484 0.1585 'International Tables Vol C Tables 4.2.6.8 and 6.1.1.4'
Mn Mn 0.3368 0.7283 'International Tables Vol C Tables 4.2.6.8 and 6.1.1.4'
Pt Pt -1.7033 8.3905 'International Tables Vol C Tables 4.2.6.8 and 6.1.1.4'

loop_
_geom_angle_atom_site_label_1
_geom_angle_atom_site_label_2
_geom_angle_atom_site_label_3
_geom_angle
_geom_angle_site_symmetry_1
_geom_angle_site_symmetry_3
_geom_angle_publ_flag
C22 Mn C23 89.62(19) . . ?
C22 Mn C21 90.1(2) . . ?
C23 Mn C21 90.96(19) . . ?
C22 Mn B3 124.71(19) . . ?
C23 Mn B3 145.01(18) . . ?
C21 Mn B3 83.21(19) . . ?
C22 Mn B7 80.26(18) . . ?
C23 Mn B7 154.05(18) . . ?
C21 Mn B7 112.71(19) . . ?
B3 Mn B7 53.39(17) . . ?
C22 Mn B6 123.88(19) . . ?
C23 Mn B6 82.38(18) . . ?
C21 Mn B6 145.09(18) . . ?
B3 Mn B6 83.02(18) . . ?
B7 Mn B6 83.61(18) . . ?
C22 Mn C1 161.76(17) . . ?
C23 Mn C1 102.69(17) . . ?
C21 Mn C1 102.93(17) . . ?
B3 Mn C1 46.28(16) . . ?
B7 Mn C1 82.92(17) . . ?
B6 Mn C1 46.53(16) . . ?
C22 Mn B11 83.50(18) . . ?
C23 Mn B11 107.31(18) . . ?
C21 Mn B11 160.53(18) . . ?
B3 Mn B11 85.37(17) . . ?
B7 Mn B11 48.11(17) . . ?
B6 Mn B11 47.75(17) . . ?
C1 Mn B11 80.02(16) . . ?
C11 C1 B4 113.3(3) . . ?
C11 C1 B3 119.0(3) . . ?
B4 C1 B3 65.9(3) . . ?
C11 C1 B5 113.9(3) . . ?
B4 C1 B5 61.5(3) . . ?
B3 C1 B5 115.8(3) . . ?
C11 C1 B6 120.7(3) . . ?
B4 C1 B6 113.2(3) . . ?
B3 C1 B6 112.4(3) . . ?
B5 C1 B6 62.5(3) . . ?
C11 C1 Mn 112.3(3) . . ?
B4 C1 Mn 124.1(3) . . ?
B3 C1 Mn 64.6(2) . . ?
B5 C1 Mn 122.8(3) . . ?
B6 C1 Mn 65.8(2) . . ?
C1 B3 B4 56.9(2) . . ?
C1 B3 B7 104.9(3) . . ?
B4 B3 B7 106.1(3) . . ?
C1 B3 Mn 69.1(2) . . ?
B4 B3 Mn 120.2(3) . . ?
B7 B3 Mn 63.5(2) . . ?
C1 B3 Pt 113.2(3) . . ?
B4 B3 Pt 63.5(2) . . ?
B7 B3 Pt 65.1(2) . . ?
Mn B3 Pt 126.8(2) . . ?
C1 B4 B5 59.5(2) . . ?
C1 B4 B3 57.2(2) . . ?
B5 B4 B3 107.1(3) . . ?
C1 B4 B9 106.2(3) . . ?
B5 B4 B9 58.5(3) . . ?
B3 B4 B9 111.1(3) . . ?
C1 B4 Pt 116.8(3) . . ?
B5 B4 Pt 118.4(3) . . ?
B3 B4 Pt 67.3(2) . . ?
B9 B4 Pt 67.1(2) . . ?
C1 B5 B4 58.9(3) . . ?
C1 B5 B10 108.6(3) . . ?
B4 B5 B10 111.8(3) . . ?
C1 B5 B9 110.5(3) . . ?
B4 B5 B9 64.5(3) . . ?
B10 B5 B9 60.2(3) . . ?
C1 B5 B6 59.3(2) . . ?
B4 B5 B6 108.4(3) . . ?
B10 B5 B6 60.9(3) . . ?
B9 B5 B6 109.8(3) . . ?
C1 B6 B5 58.2(2) . . ?
C1 B6 B10 105.9(3) . . ?
B5 B6 B10 58.7(3) . . ?
C1 B6 B11 109.1(3) . . ?
B5 B6 B11 106.8(3) . . ?
B10 B6 B11 59.6(3) . . ?
C1 B6 Mn 67.6(2) . . ?
B5 B6 Mn 120.6(3) . . ?
B10 B6 Mn 122.3(3) . . ?
B11 B6 Mn 68.8(2) . . ?
O71 B7 B11 130.2(4) . . ?
O71 B7 B3 121.8(4) . . ?
B11 B7 B3 106.7(3) . . ?
O71 B7 B12 114.1(3) . . ?
B11 B7 B12 56.0(3) . . ?
B3 B7 B12 106.2(3) . . ?
O71 B7 Mn 121.8(3) . . ?
B11 B7 Mn 69.7(2) . . ?
B3 B7 Mn 63.1(2) . . ?
B12 B7 Mn 118.9(3) . . ?
O71 B7 Pt 96.5(3) . . ?
B11 B7 Pt 114.7(3) . . ?
B3 B7 Pt 64.8(2) . . ?
B12 B7 Pt 65.0(2) . . ?
Mn B7 Pt 126.2(2) . . ?
B10 B9 B5 59.4(3) . . ?
B10 B9 B12 59.4(3) . . ?
B5 B9 B12 106.0(3) . . ?
B10 B9 B4 105.1(3) . . ?
B5 B9 B4 57.0(2) . . ?
B12 B9 B4 106.9(3) . . ?
B10 B9 Pt 117.5(3) . . ?
B5 B9 Pt 113.6(3) . . ?
B12 B9 Pt 66.5(2) . . ?
B4 B9 Pt 63.12(19) . . ?
B5 B10 B9 60.5(3) . . ?
B5 B10 B12 108.7(3) . . ?
B9 B10 B12 61.7(3) . . ?
B5 B10 B11 108.8(3) . . ?
B9 B10 B11 109.7(3) . . ?
B12 B10 B11 58.9(3) . . ?
B5 B10 B6 60.4(3) . . ?
B9 B10 B6 109.6(3) . . ?
B12 B10 B6 107.5(3) . . ?
B11 B10 B6 60.3(3) . . ?
B12 B11 B10 60.3(3) . . ?
B12 B11 B7 65.7(3) . . ?
B10 B11 B7 112.0(3) . . ?
B12 B11 B6 108.4(3) . . ?
B10 B11 B6 60.1(3) . . ?
B7 B11 B6 106.1(3) . . ?
B12 B11 Mn 120.7(3) . . ?
B10 B11 Mn 118.0(3) . . ?
B7 B11 Mn 62.2(2) . . ?
B6 B11 Mn 63.4(2) . . ?
B11 B12 B10 60.8(3) . . ?
B11 B12 B9 108.9(3) . . ?
B10 B12 B9 58.9(3) . . ?
B11 B12 B7 58.3(3) . . ?
B10 B12 B7 106.7(3) . . ?
B9 B12 B7 109.6(3) . . ?
B11 B12 Pt 116.6(3) . . ?
B10 B12 Pt 116.8(3) . . ?
B9 B12 Pt 66.2(2) . . ?
B7 B12 Pt 64.8(2) . . ?
C16 C11 C12 117.4(4) . . ?
C16 C11 C1 121.4(4) . . ?
C12 C11 C1 121.2(3) . . ?
C13 C12 C11 120.8(4) . . ?
C14 C13 C12 120.8(4) . . ?
C13 C14 C15 119.6(4) . . ?
C14 C15 C16 119.8(4) . . ?
C11 C16 C15 121.6(4) . . ?
O21 C21 Mn 177.5(4) . . ?
O22 C22 Mn 177.9(4) . . ?
O23 C23 Mn 176.4(4) . . ?
B7 O71 C71 121.9(3) . . ?
O71 C71 C72 107.8(4) . . ?
O72 C72 C71 111.7(4) . . ?
B4 Pt B3 49.14(17) . . ?
B4 Pt B9 49.80(17) . . ?
B3 Pt B9 85.67(17) . . ?
B4 Pt B7 85.01(17) . . ?
B3 Pt B7 50.14(17) . . ?
B9 Pt B7 85.02(18) . . ?
B4 Pt B12 83.47(18) . . ?
B3 Pt B12 85.50(18) . . ?
B9 Pt B12 47.31(17) . . ?
B7 Pt B12 50.25(18) . . ?
B4 Pt P2 137.99(13) . . ?
B3 Pt P2 172.48(13) . . ?
B9 Pt P2 101.38(12) . . ?
B7 Pt P2 127.25(12) . . ?
B12 Pt P2 97.30(13) . . ?
B4 Pt P1 107.90(13) . . ?
B3 Pt P1 90.35(12) . . ?
B9 Pt P1 151.18(12) . . ?
B7 Pt P1 113.85(13) . . ?
B12 Pt P1 160.68(13) . . ?
P2 Pt P1 84.71(4) . . ?
C111 P1 C121 107.91(18) . . ?
C111 P1 C81 107.24(18) . . ?
C121 P1 C81 105.75(19) . . ?
C111 P1 Pt 114.71(13) . . ?
C121 P1 Pt 114.89(13) . . ?
C81 P1 Pt 105.68(14) . . ?
C82 C81 P1 109.7(3) . . ?
C81 C82 P2 107.8(3) . . ?
C112 C111 C116 118.5(4) . . ?
C112 C111 P1 122.1(3) . . ?
C116 C111 P1 119.2(3) . . ?
C113 C112 C111 121.1(4) . . ?
C112 C113 C114 119.6(4) . . ?
C113 C114 C115 120.2(4) . . ?
C116 C115 C114 120.0(4) . . ?
C115 C116 C111 120.4(4) . . ?
C126 C121 C122 118.7(4) . . ?
C126 C121 P1 121.7(3) . . ?
C122 C121 P1 119.7(3) . . ?
C123 C122 C121 121.2(4) . . ?
C122 C123 C124 119.9(4) . . ?
C125 C124 C123 119.4(4) . . ?
C124 C125 C126 121.0(4) . . ?
C121 C126 C125 119.8(4) . . ?
C211 P2 C221 106.8(2) . . ?
C211 P2 C82 106.83(19) . . ?
C221 P2 C82 104.07(19) . . ?
C211 P2 Pt 118.82(13) . . ?
C221 P2 Pt 112.66(14) . . ?
C82 P2 Pt 106.53(13) . . ?
C216 C211 C212 119.2(4) . . ?
C216 C211 P2 120.6(3) . . ?
C212 C211 P2 119.8(3) . . ?
C213 C212 C211 120.3(4) . . ?
C214 C213 C212 120.0(5) . . ?
C213 C214 C215 120.6(4) . . ?
C214 C215 C216 119.8(5) . . ?
C211 C216 C215 120.1(4) . . ?
C226 C221 C222 118.8(4) . . ?
C226 C221 P2 120.0(3) . . ?
C222 C221 P2 121.2(3) . . ?
C223 C222 C221 120.5(4) . . ?
C222 C223 C224 121.0(4) . . ?
C223 C224 C225 119.3(4) . . ?
C224 C225 C226 120.0(5) . . ?
C221 C226 C225 120.4(4) . . ?
Cl1A C100 Cl2 112.3(4) . . ?

loop_
_geom_bond_atom_site_label_1
_geom_bond_atom_site_label_2
_geom_bond_distance
_geom_bond_site_symmetry_2
_geom_bond_publ_flag
Mn C22 1.777(5) . ?
Mn C23 1.810(5) . ?
Mn C21 1.819(5) . ?
Mn B3 2.130(5) . ?
Mn B7 2.136(5) . ?
Mn B6 2.173(5) . ?
Mn C1 2.203(4) . ?
Mn B11 2.265(5) . ?
C1 C11 1.523(5) . ?
C1 B4 1.698(6) . ?
C1 B3 1.704(6) . ?
C1 B5 1.709(6) . ?
C1 B6 1.729(6) . ?
B3 B4 1.851(7) . ?
B3 B7 1.917(6) . ?
B3 Pt 2.258(5) . ?
B4 B5 1.742(6) . ?
B4 B9 1.877(6) . ?
B4 Pt 2.191(4) . ?
B5 B10 1.753(6) . ?
B5 B9 1.772(7) . ?
B5 B6 1.784(7) . ?
B6 B10 1.793(7) . ?
B6 B11 1.798(6) . ?
B7 O71 1.392(5) . ?
B7 B11 1.798(7) . ?
B7 B12 1.925(7) . ?
B7 Pt 2.265(5) . ?
B9 B10 1.767(6) . ?
B9 B12 1.818(7) . ?
B9 Pt 2.263(5) . ?
B10 B12 1.776(7) . ?
B10 B11 1.785(7) . ?
B11 B12 1.751(7) . ?
B12 Pt 2.268(5) . ?
C11 C16 1.387(5) . ?
C11 C12 1.402(5) . ?
C12 C13 1.390(5) . ?
C13 C14 1.372(6) . ?
C14 C15 1.377(6) . ?
C15 C16 1.399(5) . ?
C21 O21 1.137(5) . ?
C22 O22 1.158(5) . ?
C23 O23 1.159(5) . ?
O71 C71 1.435(5) . ?
C71 C72 1.495(6) . ?
C72 O72 1.423(5) . ?
Pt P2 2.3472(11) . ?
Pt P1 2.3523(11) . ?
P1 C111 1.808(4) . ?
P1 C121 1.823(4) . ?
P1 C81 1.831(4) . ?
C81 C82 1.532(5) . ?
C82 P2 1.839(4) . ?
C111 C112 1.389(6) . ?
C111 C116 1.399(6) . ?
C112 C113 1.382(5) . ?
C113 C114 1.383(6) . ?
C114 C115 1.384(6) . ?
C115 C116 1.383(5) . ?
C121 C126 1.391(5) . ?
C121 C122 1.393(6) . ?
C122 C123 1.382(6) . ?
C123 C124 1.390(6) . ?
C124 C125 1.375(6) . ?
C125 C126 1.398(6) . ?
P2 C211 1.806(4) . ?
P2 C221 1.818(4) . ?
C211 C216 1.386(6) . ?
C211 C212 1.392(6) . ?
C212 C213 1.387(6) . ?
C213 C214 1.369(7) . ?
C214 C215 1.378(7) . ?
C215 C216 1.395(6) . ?
C221 C226 1.390(6) . ?
C221 C222 1.391(6) . ?
C222 C223 1.372(6) . ?
C223 C224 1.379(7) . ?
C224 C225 1.384(6) . ?
C225 C226 1.391(6) . ?
C100 Cl1A 1.748(7) . ?
C100 Cl2 1.756(6) . ?
